data_2018338
loop_
_publ_author_name
'Baca, Svetlana G.'
'Breukers, Stefanie'
'Ellern, Arkady'
'K\"ogerler, Paul'

_publ_section_title
;
 An octanuclear iron(III) isobutyrate wheel
;
_journal_coeditor_code YF3006
_journal_issue 12
_journal_name_full 'Acta Crystallographica Section C'
_journal_page_first m371
_journal_page_last m374
_journal_paper_doi 10.1107/S010827011104412X
_journal_volume 67
_journal_year 2011
_chemical_formula_iupac '[Fe8 (C4 H7 O2)12 (C6 H5 O)8 (O H)4] , 6C6 H6 O , H2 O'
_chemical_formula_moiety 'C96 H128 Fe8 O36, 6(C6 H6 O), H2 O'
_chemical_formula_sum 'C132 H166 Fe8 O43'
_chemical_formula_weight 2887.45
_chemical_name_systematic
;
<i>cyclo</i>-tetra-\m~2~-hydroxido-dodeca-\m~2~-isobutyrato-
\k^24^<i>O</i>:<i>O</i>'-octa-\m~2~-phenolato-octairon(III) phenol hexasolvate
monohydrate
;
_space_group_IT_number 2
_symmetry_cell_setting triclinic
_symmetry_space_group_name_Hall '-P 1'
_symmetry_space_group_name_H-M 'P -1'
_atom_sites_solution_hydrogens geom
_atom_sites_solution_primary direct
_atom_sites_solution_secondary difmap
_audit_creation_method SHELXL97
_cell_angle_alpha 90.5570(10)
_cell_angle_beta 110.4850(10)
_cell_angle_gamma 108.2610(10)
_cell_formula_units_Z 1
_cell_length_a 13.2648(7)
_cell_length_b 16.6182(9)
_cell_length_c 17.6790(10)
_cell_measurement_reflns_used 7771
_cell_measurement_temperature 153(2)
_cell_measurement_theta_max 26.74
_cell_measurement_theta_min 2.40
_cell_volume 3435.5(3)
_computing_cell_refinement 'SAINT (Bruker, 2005)'
_computing_data_collection 'APEX2 (Bruker, 2005)'
_computing_data_reduction 'SAINT (Bruker, 2005)'
_computing_molecular_graphics 'SHELXTL (Sheldrick, 2008)'
_computing_publication_material 'SHELXTL (Sheldrick, 2008)'
_computing_structure_refinement 'SHELXL97 (Sheldrick, 2008)'
_computing_structure_solution 'SHELXS97 (Sheldrick, 2008)'
_diffrn_ambient_temperature 153(2)
_diffrn_measured_fraction_theta_full 0.996
_diffrn_measured_fraction_theta_max 0.996
_diffrn_measurement_device_type 'Bruker APEXII CCD area-detector'
_diffrn_measurement_method '\f and \w scans'
_diffrn_radiation_monochromator graphite
_diffrn_radiation_source 'fine-focus sealed tube'
_diffrn_radiation_type MoK\a
_diffrn_radiation_wavelength 0.71073
_diffrn_reflns_av_R_equivalents 0.0307
_diffrn_reflns_av_sigmaI/netI 0.0447
_diffrn_reflns_limit_h_max 15
_diffrn_reflns_limit_h_min -15
_diffrn_reflns_limit_k_max 19
_diffrn_reflns_limit_k_min -19
_diffrn_reflns_limit_l_max 21
_diffrn_reflns_limit_l_min -20
_diffrn_reflns_number 27326
_diffrn_reflns_theta_full 25.00
_diffrn_reflns_theta_max 25.00
_diffrn_reflns_theta_min 1.67
_exptl_absorpt_coefficient_mu 0.901
_exptl_absorpt_correction_T_max 0.9314
_exptl_absorpt_correction_T_min 0.1607
_exptl_absorpt_correction_type multi-scan
_exptl_absorpt_process_details '(SADABS; Sheldrick, 1996)'
_exptl_crystal_colour red
_exptl_crystal_density_diffrn 1.396
_exptl_crystal_density_method 'not measured'
_exptl_crystal_description needle
_exptl_crystal_F_000 1510
_exptl_crystal_size_max 0.27
_exptl_crystal_size_mid 0.11
_exptl_crystal_size_min 0.08
_refine_diff_density_max 1.025
_refine_diff_density_min -1.054
_refine_ls_extinction_method none
_refine_ls_goodness_of_fit_ref 1.140
_refine_ls_hydrogen_treatment constr
_refine_ls_matrix_type full
_refine_ls_number_parameters 867
_refine_ls_number_reflns 12041
_refine_ls_number_restraints 59
_refine_ls_restrained_S_all 1.156
_refine_ls_R_factor_all 0.0578
_refine_ls_R_factor_gt 0.0432
_refine_ls_shift/su_max 0.001
_refine_ls_shift/su_mean 0.000
_refine_ls_structure_factor_coef Fsqd
_refine_ls_weighting_details 'calc w = 1/[\s^2^(Fo^2^)+(0.0334P)^2^+4.9888P] where P=(Fo^2^+2Fc^2^)/3'
_refine_ls_weighting_scheme calc
_refine_ls_wR_factor_gt 0.0994
_refine_ls_wR_factor_ref 0.1083
_reflns_number_gt 9628
_reflns_number_total 12041
_reflns_threshold_expression I>2\s(I)
_cod_data_source_file yf3006.cif
_cod_data_source_block I
_cod_database_code 2018338
_cod_database_fobs_code 2018338

loop_
_symmetry_equiv_pos_as_xyz
'x, y, z'
'-x, -y, -z'

loop_
_atom_site_type_symbol
_atom_site_label
_atom_site_fract_x
_atom_site_fract_y
_atom_site_fract_z
_atom_site_U_iso_or_equiv
_atom_site_adp_type
_atom_site_calc_flag
_atom_site_refinement_flags
_atom_site_occupancy
_atom_site_symmetry_multiplicity
_atom_site_disorder_assembly
_atom_site_disorder_group
Fe Fe1 0.29989(4) 0.41781(3) 0.24308(3) 0.01663(11) Uani d . 1 1 . .
Fe Fe2 0.45790(4) 0.60789(3) 0.27745(3) 0.01677(11) Uani d . 1 1 . .
Fe Fe3 0.65118(4) 0.74718(3) 0.44863(3) 0.01695(11) Uani d . 1 1 . .
Fe Fe4 0.25286(4) 0.26246(3) 0.36501(3) 0.01663(11) Uani d . 1 1 . .
C C1 0.8176(3) 0.9030(2) 0.5665(2) 0.0203(7) Uani d . 1 1 . .
C C2 0.8700(3) 0.9996(2) 0.5818(2) 0.0251(8) Uani d . 1 1 . .
H H2A 0.9522 1.0153 0.6184 0.030 Uiso calc R 1 1 . .
C C3 0.8646(4) 1.0383(2) 0.5040(2) 0.0420(10) Uani d . 1 1 . .
H H3A 0.9045 1.0149 0.4770 0.063 Uiso calc R 1 1 . .
H H3B 0.9014 1.1006 0.5169 0.063 Uiso calc R 1 1 . .
H H3C 0.7846 1.0246 0.4677 0.063 Uiso calc R 1 1 . .
C C4 0.8085(4) 1.0341(3) 0.6266(3) 0.0448(11) Uani d . 1 1 . .
H H4A 0.8140 1.0080 0.6768 0.067 Uiso calc R 1 1 . .
H H4B 0.7278 1.0199 0.5915 0.067 Uiso calc R 1 1 . .
H H4C 0.8443 1.0963 0.6403 0.067 Uiso calc R 1 1 . .
C C5 0.4592(3) 0.7839(2) 0.3166(2) 0.0264(8) Uani d . 1 1 . .
C C6 0.4069(4) 0.8515(3) 0.2863(3) 0.0500(12) Uani d . 1 1 . .
H H6A 0.4118 0.8579 0.2314 0.060 Uiso calc R 1 1 . .
C C7 0.4703(5) 0.9376(3) 0.3330(3) 0.0638(15) Uani d . 1 1 . .
H H7A 0.5508 0.9538 0.3394 0.096 Uiso calc R 1 1 . .
H H7B 0.4646 0.9374 0.3868 0.096 Uiso calc R 1 1 . .
H H7C 0.4375 0.9788 0.3038 0.096 Uiso calc R 1 1 . .
C C8 0.2808(4) 0.8172(3) 0.2695(4) 0.0679(16) Uani d . 1 1 . .
H H8A 0.2467 0.8610 0.2493 0.102 Uiso calc R 1 1 . .
H H8B 0.2690 0.8018 0.3199 0.102 Uiso calc R 1 1 . .
H H8C 0.2446 0.7664 0.2284 0.102 Uiso calc R 1 1 . .
C C9 0.3051(3) 0.5220(2) 0.1070(2) 0.0311(9) Uani d D 1 1 . .
C C10 0.2447(8) 0.5270(7) 0.0191(5) 0.049(2) Uani d PDU 0.570(5) 1 A 1
H H10 0.2739 0.5871 0.0080 0.059 Uiso calc PR 0.570(5) 1 A 1
C C10' 0.2890(13) 0.5195(10) 0.0145(7) 0.050(2) Uani d PDU 0.430(5) 1 A 2
H H10' 0.2998 0.5791 0.0009 0.060 Uiso calc PR 0.430(5) 1 A 2
C C11 0.2761(9) 0.4691(5) -0.0288(5) 0.059(2) Uani d PDU 0.570(5) 1 A 1
H H11A 0.2651 0.4137 -0.0083 0.088 Uiso calc PR 0.570(5) 1 A 1
H H11B 0.3563 0.4954 -0.0225 0.088 Uiso calc PR 0.570(5) 1 A 1
H H11C 0.2271 0.4608 -0.0866 0.088 Uiso calc PR 0.570(5) 1 A 1
C C11' 0.3780(12) 0.4917(8) -0.0015(7) 0.064(2) Uani d PDU 0.430(5) 1 A 2
H H11D 0.4533 0.5222 0.0403 0.096 Uiso calc PR 0.430(5) 1 A 2
H H11E 0.3786 0.5048 -0.0553 0.096 Uiso calc PR 0.430(5) 1 A 2
H H11F 0.3600 0.4300 0.0000 0.096 Uiso calc PR 0.430(5) 1 A 2
C C12 0.1169(7) 0.4992(6) -0.0069(5) 0.062(3) Uani d PDU 0.570(5) 1 A 1
H H12A 0.0826 0.5009 -0.0655 0.093 Uiso calc PR 0.570(5) 1 A 1
H H12B 0.0968 0.5379 0.0229 0.093 Uiso calc PR 0.570(5) 1 A 1
H H12C 0.0879 0.4409 0.0050 0.093 Uiso calc PR 0.570(5) 1 A 1
C C12' 0.1664(13) 0.4635(8) -0.0392(7) 0.086(4) Uani d PDU 0.430(5) 1 A 2
H H12D 0.1514 0.4739 -0.0959 0.128 Uiso calc PR 0.430(5) 1 A 2
H H12E 0.1120 0.4778 -0.0205 0.128 Uiso calc PR 0.430(5) 1 A 2
H H12F 0.1579 0.4031 -0.0354 0.128 Uiso calc PR 0.430(5) 1 A 2
C C13 0.3063(3) 0.2404(2) 0.2169(2) 0.0292(8) Uani d D 1 1 . .
C C14 0.3573(8) 0.1883(5) 0.1753(5) 0.0317(18) Uani d PDU 0.570(5) 1 A 1
H H14 0.4378 0.2275 0.1896 0.038 Uiso calc PR 0.570(5) 1 A 1
C C14' 0.2905(10) 0.1693(5) 0.1508(5) 0.024(2) Uani d PDU 0.430(5) 1 A 2
H H14' 0.2100 0.1297 0.1353 0.029 Uiso calc PR 0.430(5) 1 A 2
C C15 0.3009(4) 0.1918(3) 0.0808(3) 0.0536(9) Uani d . 1 1 . .
H H15A 0.3172 0.1513 0.0501 0.080 Uiso calc R 1 1 A 1
H H15B 0.3326 0.2497 0.0689 0.080 Uiso calc R 1 1 A 1
H H15C 0.2180 0.1765 0.0649 0.080 Uiso calc R 1 1 A 1
C C16 0.3715(5) 0.1168(4) 0.2050(3) 0.0691(11) Uani d . 1 1 . .
H H16A 0.3853 0.0834 0.1661 0.104 Uiso calc R 1 1 A 1
H H16B 0.3024 0.0827 0.2138 0.104 Uiso calc R 1 1 A 1
H H16C 0.4371 0.1322 0.2569 0.104 Uiso calc R 1 1 A 1
C C17 0.0687(3) 0.3140(2) 0.2441(2) 0.0266(8) Uani d . 1 1 . .
C C18 -0.0545(4) 0.3084(5) 0.2158(4) 0.100(3) Uani d . 1 1 . .
H H18A -0.0396 0.3643 0.2468 0.120 Uiso calc R 1 1 . .
C C19 -0.1015(4) 0.3326(3) 0.1348(3) 0.0536(9) Uani d . 1 1 . .
H H19A -0.1786 0.3334 0.1247 0.080 Uiso calc R 1 1 . .
H H19B -0.1048 0.2911 0.0935 0.080 Uiso calc R 1 1 . .
H H19C -0.0524 0.3896 0.1320 0.080 Uiso calc R 1 1 . .
C C20 -0.1237(5) 0.2586(4) 0.2533(3) 0.0691(11) Uani d . 1 1 . .
H H20A -0.1981 0.2671 0.2334 0.104 Uiso calc R 1 1 . .
H H20B -0.0873 0.2754 0.3124 0.104 Uiso calc R 1 1 . .
H H20C -0.1348 0.1982 0.2404 0.104 Uiso calc R 1 1 . .
C C21 0.6975(3) 0.7152(2) 0.2985(2) 0.0303(9) Uani d D 1 1 . .
C C22 0.8024(6) 0.7119(5) 0.2768(4) 0.0365(15) Uani d PDU 0.570(5) 1 A 1
H H22 0.8386 0.6749 0.3132 0.044 Uiso calc PR 0.570(5) 1 A 1
C C22' 0.7672(7) 0.7523(5) 0.2459(5) 0.0209(15) Uani d PDU 0.430(5) 1 A 2
H H22' 0.7310 0.7888 0.2086 0.025 Uiso calc PR 0.430(5) 1 A 2
C C23 0.8901(4) 0.8049(3) 0.3001(3) 0.0557(14) Uani d . 1 1 . .
H H23A 0.9373 0.8136 0.2669 0.083 Uiso calc R 1 1 A 1
H H23B 0.9391 0.8137 0.3579 0.083 Uiso calc R 1 1 A 1
H H23C 0.8489 0.8459 0.2902 0.083 Uiso calc R 1 1 A 1
C C24 0.7684(4) 0.6755(3) 0.1955(3) 0.0719(18) Uani d . 1 1 . .
H H24A 0.8305 0.7000 0.1757 0.108 Uiso calc R 1 1 A 1
H H24B 0.7003 0.6879 0.1612 0.108 Uiso calc R 1 1 A 1
H H24C 0.7508 0.6135 0.1931 0.108 Uiso calc R 1 1 A 1
C C25 0.5498(3) 0.4265(2) 0.1975(2) 0.0319(9) Uani d . 1 1 . .
H H25A 0.4789 0.4058 0.1527 0.038 Uiso calc R 1 1 . .
C C26 0.6459(4) 0.4111(3) 0.1944(3) 0.0493(12) Uani d . 1 1 . .
H H26A 0.6401 0.3786 0.1476 0.059 Uiso calc R 1 1 . .
C C27 0.7495(4) 0.4429(3) 0.2589(3) 0.0532(13) Uani d . 1 1 . .
H H27A 0.8148 0.4331 0.2557 0.064 Uiso calc R 1 1 . .
C C28 0.7588(4) 0.4880(3) 0.3270(3) 0.0468(11) Uani d . 1 1 . .
H H28A 0.8304 0.5094 0.3712 0.056 Uiso calc R 1 1 . .
C C29 0.6639(3) 0.5028(2) 0.3317(2) 0.0312(9) Uani d . 1 1 . .
H H29A 0.6703 0.5339 0.3795 0.037 Uiso calc R 1 1 . .
C C30 0.5593(3) 0.4722(2) 0.2669(2) 0.0214(7) Uani d . 1 1 . .
C C31 0.0647(3) 0.2693(2) 0.4915(2) 0.0246(8) Uani d . 1 1 . .
H H31A 0.0684 0.2155 0.5071 0.030 Uiso calc R 1 1 . .
C C32 -0.0258(3) 0.2938(3) 0.4897(2) 0.0324(9) Uani d . 1 1 . .
H H32A -0.0845 0.2565 0.5045 0.039 Uiso calc R 1 1 . .
C C33 -0.0332(3) 0.3715(2) 0.4668(2) 0.0329(9) Uani d . 1 1 . .
H H33A -0.0963 0.3876 0.4658 0.039 Uiso calc R 1 1 . .
C C34 0.0524(3) 0.4256(2) 0.4454(2) 0.0333(9) Uani d . 1 1 . .
H H34A 0.0479 0.4791 0.4292 0.040 Uiso calc R 1 1 . .
C C35 0.1444(3) 0.4024(2) 0.4475(2) 0.0257(8) Uani d . 1 1 . .
H H35A 0.2035 0.4402 0.4333 0.031 Uiso calc R 1 1 . .
C C36 0.1502(3) 0.3238(2) 0.47019(19) 0.0191(7) Uani d . 1 1 . .
C C37 0.1284(3) 0.5534(2) 0.2409(2) 0.0299(8) Uani d . 1 1 . .
H H37A 0.1078 0.5233 0.1888 0.036 Uiso calc R 1 1 . .
C C38 0.0527(3) 0.5853(3) 0.2578(3) 0.0396(10) Uani d . 1 1 . .
H H38A -0.0207 0.5758 0.2170 0.048 Uiso calc R 1 1 . .
C C39 0.0816(3) 0.6304(3) 0.3323(3) 0.0388(10) Uani d . 1 1 . .
H H39A 0.0290 0.6523 0.3428 0.047 Uiso calc R 1 1 . .
C C40 0.1879(3) 0.6436(3) 0.3915(2) 0.0353(9) Uani d . 1 1 . .
H H40A 0.2088 0.6746 0.4432 0.042 Uiso calc R 1 1 . .
C C41 0.2642(3) 0.6116(2) 0.3759(2) 0.0263(8) Uani d . 1 1 . .
H H41A 0.3375 0.6212 0.4168 0.032 Uiso calc R 1 1 . .
C C42 0.2347(3) 0.5659(2) 0.3011(2) 0.0206(7) Uani d . 1 1 . .
C C43 0.4563(3) 0.7104(2) 0.5999(2) 0.0292(8) Uani d . 1 1 . .
H H43A 0.4704 0.6590 0.6146 0.035 Uiso calc R 1 1 . .
C C44 0.3726(3) 0.7309(3) 0.6167(3) 0.0417(10) Uani d . 1 1 . .
H H44A 0.3305 0.6942 0.6442 0.050 Uiso calc R 1 1 . .
C C45 0.3499(3) 0.8042(3) 0.5938(3) 0.0444(11) Uani d . 1 1 . .
H H45A 0.2919 0.8181 0.6051 0.053 Uiso calc R 1 1 . .
C C46 0.4115(3) 0.8569(3) 0.5546(2) 0.0387(10) Uani d . 1 1 . .
H H46A 0.3948 0.9070 0.5381 0.046 Uiso calc R 1 1 . .
C C47 0.4974(3) 0.8388(2) 0.5387(2) 0.0289(8) Uani d . 1 1 . .
H H47A 0.5405 0.8766 0.5125 0.035 Uiso calc R 1 1 . .
C C48 0.5199(3) 0.7647(2) 0.56143(19) 0.0210(7) Uani d . 1 1 . .
C C49 0.3497(4) 0.7764(3) 0.0729(2) 0.0441(11) Uani d . 1 1 . .
H H49A 0.3384 0.7433 0.1146 0.053 Uiso calc R 1 1 . .
C C50 0.2937(5) 0.8347(3) 0.0486(3) 0.0626(14) Uani d . 1 1 . .
H H50A 0.2437 0.8412 0.0739 0.075 Uiso calc R 1 1 . .
C C51 0.3090(5) 0.8831(4) -0.0112(3) 0.0739(17) Uani d . 1 1 . .
H H51A 0.2705 0.9232 -0.0274 0.089 Uiso calc R 1 1 . .
C C52 0.3802(5) 0.8727(4) -0.0469(3) 0.0708(17) Uani d . 1 1 . .
H H52A 0.3925 0.9072 -0.0875 0.085 Uiso calc R 1 1 . .
C C53 0.4357(4) 0.8133(4) -0.0258(3) 0.0611(15) Uani d . 1 1 . .
H H53A 0.4822 0.8048 -0.0534 0.073 Uiso calc R 1 1 . .
C C54 0.4212(4) 0.7666(3) 0.0364(3) 0.0430(11) Uani d . 1 1 . .
C C55 0.8250(4) 0.9572(3) 0.1477(2) 0.0433(11) Uani d . 1 1 . .
H H55A 0.8503 0.9416 0.1075 0.052 Uiso calc R 1 1 . .
C C56 0.7136(4) 0.9206(4) 0.1397(3) 0.0720(17) Uani d . 1 1 . .
H H56A 0.6613 0.8789 0.0944 0.086 Uiso calc R 1 1 . .
C C57 0.6775(5) 0.9440(6) 0.1973(4) 0.118(3) Uani d . 1 1 . .
H H57A 0.5999 0.9192 0.1917 0.141 Uiso calc R 1 1 . .
C C58 0.7540(5) 1.0037(6) 0.2637(4) 0.117(3) Uani d . 1 1 . .
H H58A 0.7285 1.0198 0.3035 0.140 Uiso calc R 1 1 . .
C C59 0.8662(4) 1.0401(4) 0.2727(3) 0.0615(14) Uani d . 1 1 . .
H H59A 0.9189 1.0805 0.3189 0.074 Uiso calc R 1 1 . .
C C60 0.9013(3) 1.0174(2) 0.2145(2) 0.0345(9) Uani d . 1 1 . .
C C61 0.9606(4) 0.0935(3) 0.9967(3) 0.0445(11) Uani d . 1 1 . .
H H61A 0.9405 0.0438 1.0218 0.053 Uiso calc R 1 1 . .
C C62 0.9418(4) 0.0867(3) 0.9142(3) 0.0529(12) Uani d . 1 1 . .
H H62A 0.9099 0.0318 0.8829 0.063 Uiso calc R 1 1 . .
C C63 0.9687(4) 0.1580(4) 0.8778(3) 0.0543(13) Uani d . 1 1 . .
H H63A 0.9559 0.1527 0.8213 0.065 Uiso calc R 1 1 . .
C C64 1.0141(4) 0.2372(3) 0.9226(3) 0.0549(13) Uani d . 1 1 . .
H H64A 1.0311 0.2869 0.8968 0.066 Uiso calc R 1 1 . .
C C65 1.0354(4) 0.2456(3) 1.0051(3) 0.0513(12) Uani d . 1 1 . .
H H65A 1.0680 0.3006 1.0362 0.062 Uiso calc R 1 1 . .
C C66 1.0090(4) 0.1734(3) 1.0415(2) 0.0383(10) Uani d . 1 1 . .
O O1 0.54041(18) 0.63380(13) 0.39681(13) 0.0183(5) Uani d . 1 1 . .
H H1A 0.5259 0.5859 0.4223 0.022 Uiso d R 1 1 . .
O O2 0.60505(18) 0.74488(14) 0.54685(13) 0.0183(5) Uani d . 1 1 . .
O O3 0.75836(19) 0.86821(14) 0.49442(13) 0.0237(5) Uani d . 1 1 . .
O O4 0.5436(2) 0.80308(15) 0.38310(14) 0.0283(6) Uani d . 1 1 . .
O O5 0.4173(2) 0.71356(15) 0.27137(14) 0.0260(5) Uani d . 1 1 . .
O O6 0.7265(2) 0.75087(15) 0.36927(14) 0.0257(5) Uani d . 1 1 A .
O O7 0.5993(2) 0.66425(15) 0.25651(14) 0.0271(6) Uani d . 1 1 A .
O O8 0.3798(2) 0.58826(14) 0.15280(13) 0.0250(5) Uani d . 1 1 A .
O O9 0.31182(18) 0.53531(13) 0.28661(13) 0.0189(5) Uani d . 1 1 . .
O O10 0.46764(18) 0.48992(13) 0.27276(13) 0.0180(5) Uani d . 1 1 . .
O O11 0.2640(2) 0.45254(14) 0.13090(13) 0.0254(5) Uani d . 1 1 A .
O O12 0.3143(2) 0.31393(14) 0.19809(14) 0.0243(5) Uani d . 1 1 A .
O O13 0.2803(2) 0.21169(14) 0.27598(13) 0.0242(5) Uani d . 1 1 A .
O O14 0.33077(18) 0.38053(13) 0.35228(13) 0.0188(5) Uani d . 1 1 . .
H H14A 0.3828 0.4153 0.3875 0.023 Uiso d R 1 1 . .
O O15 0.13339(18) 0.36893(14) 0.21791(13) 0.0227(5) Uani d . 1 1 . .
O O16 0.10135(19) 0.26583(15) 0.29517(14) 0.0240(5) Uani d . 1 1 . .
O O17 0.24035(18) 0.30004(14) 0.46907(13) 0.0181(5) Uani d . 1 1 . .
O O18 0.16603(19) 0.13744(14) 0.37207(13) 0.0233(5) Uani d . 1 1 . .
O O19 0.4817(3) 0.7111(2) 0.0586(2) 0.0547(8) Uani d . 1 1 . .
H H19D 0.4531 0.6759 0.0855 0.082 Uiso calc R 1 1 . .
O O20 1.0109(2) 1.05344(17) 0.21791(15) 0.0394(7) Uani d . 1 1 . .
H H20D 1.0544 1.0748 0.2661 0.059 Uiso calc R 1 1 . .
O O21 1.0328(3) 0.1850(2) 1.12324(18) 0.0675(11) Uani d . 1 1 . .
H H21A 1.0210 0.1373 1.1405 0.101 Uiso calc R 1 1 . .
O O22 0.5377(4) 0.4870(3) 0.4922(3) 0.0350(12) Uani d P 0.50 1 . .

loop_
_atom_site_aniso_label
_atom_site_aniso_U_11
_atom_site_aniso_U_22
_atom_site_aniso_U_33
_atom_site_aniso_U_12
_atom_site_aniso_U_13
_atom_site_aniso_U_23
Fe1 0.0174(2) 0.0149(2) 0.0151(2) 0.00410(19) 0.00440(19) 0.00091(18)
Fe2 0.0181(2) 0.0146(2) 0.0143(2) 0.00379(19) 0.00370(19) 0.00067(18)
Fe3 0.0181(2) 0.0155(2) 0.0142(2) 0.00441(19) 0.00354(19) 0.00091(18)
Fe4 0.0163(2) 0.0160(2) 0.0142(2) 0.00320(19) 0.00371(19) 0.00127(18)
C1 0.0181(17) 0.0179(17) 0.0219(18) 0.0027(14) 0.0068(14) 0.0023(14)
C2 0.0245(18) 0.0184(18) 0.0260(19) 0.0042(15) 0.0046(15) 0.0025(14)
C3 0.054(3) 0.021(2) 0.041(2) 0.0026(19) 0.015(2) 0.0103(18)
C4 0.049(3) 0.031(2) 0.051(3) 0.012(2) 0.017(2) -0.004(2)
C5 0.031(2) 0.0226(19) 0.0224(19) 0.0132(16) 0.0031(16) 0.0044(15)
C6 0.054(3) 0.035(2) 0.044(3) 0.027(2) -0.011(2) -0.005(2)
C7 0.080(4) 0.036(3) 0.086(4) 0.034(3) 0.030(3) 0.020(3)
C8 0.062(3) 0.049(3) 0.114(5) 0.041(3) 0.038(3) 0.020(3)
C9 0.040(2) 0.025(2) 0.0183(18) 0.0074(18) 0.0030(17) 0.0029(15)
C10 0.085(6) 0.031(3) 0.013(2) 0.003(4) 0.012(3) 0.004(2)
C10' 0.086(6) 0.035(3) 0.014(3) 0.005(4) 0.015(3) 0.001(2)
C11 0.088(5) 0.053(4) 0.018(3) 0.001(4) 0.018(3) -0.004(3)
C11' 0.095(6) 0.060(4) 0.025(4) 0.013(4) 0.022(4) -0.006(3)
C12 0.073(6) 0.042(5) 0.033(5) 0.016(4) -0.023(4) 0.011(4)
C12' 0.090(8) 0.066(7) 0.040(6) -0.002(5) -0.020(5) 0.008(5)
C13 0.042(2) 0.023(2) 0.0252(19) 0.0105(17) 0.0157(18) 0.0026(15)
C14 0.055(5) 0.023(4) 0.022(4) 0.015(4) 0.018(4) 0.003(3)
C14' 0.026(5) 0.018(5) 0.022(5) 0.004(4) 0.005(4) -0.003(4)
C15 0.0414(18) 0.082(3) 0.0369(18) 0.0292(18) 0.0063(15) -0.0060(17)
C16 0.060(2) 0.095(3) 0.064(2) 0.047(2) 0.018(2) 0.004(2)
C17 0.0220(18) 0.035(2) 0.0184(18) 0.0072(16) 0.0040(15) 0.0039(16)
C18 0.025(2) 0.198(7) 0.091(4) 0.046(4) 0.029(3) 0.113(5)
C19 0.0414(18) 0.082(3) 0.0369(18) 0.0292(18) 0.0063(15) -0.0060(17)
C20 0.060(2) 0.095(3) 0.064(2) 0.047(2) 0.018(2) 0.004(2)
C21 0.031(2) 0.0226(19) 0.033(2) -0.0052(16) 0.0200(18) -0.0059(16)
C22 0.032(3) 0.038(4) 0.035(3) 0.002(3) 0.015(3) 0.000(3)
C22' 0.023(3) 0.023(4) 0.020(3) 0.006(3) 0.014(3) 0.006(3)
C23 0.039(3) 0.069(3) 0.041(3) -0.016(2) 0.024(2) -0.003(2)
C24 0.062(3) 0.062(3) 0.093(4) -0.012(3) 0.061(3) -0.027(3)
C25 0.036(2) 0.024(2) 0.039(2) 0.0052(17) 0.0227(19) -0.0011(16)
C26 0.062(3) 0.030(2) 0.075(3) 0.014(2) 0.050(3) -0.002(2)
C27 0.039(3) 0.046(3) 0.097(4) 0.023(2) 0.042(3) 0.019(3)
C28 0.026(2) 0.047(3) 0.069(3) 0.015(2) 0.018(2) 0.018(2)
C29 0.025(2) 0.032(2) 0.035(2) 0.0107(17) 0.0088(17) 0.0072(17)
C30 0.0233(18) 0.0154(17) 0.0296(19) 0.0064(14) 0.0148(16) 0.0079(14)
C31 0.0237(18) 0.0245(19) 0.0266(19) 0.0090(15) 0.0096(16) 0.0082(15)
C32 0.025(2) 0.037(2) 0.040(2) 0.0107(17) 0.0189(18) 0.0106(18)
C33 0.035(2) 0.039(2) 0.037(2) 0.0231(19) 0.0174(18) 0.0052(18)
C34 0.044(2) 0.028(2) 0.039(2) 0.0211(18) 0.0196(19) 0.0087(17)
C35 0.0261(19) 0.0229(19) 0.0272(19) 0.0046(15) 0.0123(16) 0.0041(15)
C36 0.0182(17) 0.0234(18) 0.0136(16) 0.0073(14) 0.0034(14) 0.0024(13)
C37 0.027(2) 0.030(2) 0.028(2) 0.0136(17) 0.0017(16) -0.0048(16)
C38 0.022(2) 0.041(2) 0.050(3) 0.0152(18) 0.0036(19) -0.001(2)
C39 0.031(2) 0.035(2) 0.059(3) 0.0153(18) 0.023(2) 0.001(2)
C40 0.039(2) 0.037(2) 0.036(2) 0.0141(19) 0.0211(19) -0.0032(18)
C41 0.0242(19) 0.029(2) 0.0236(19) 0.0081(16) 0.0080(16) 0.0018(15)
C42 0.0194(17) 0.0173(17) 0.0256(18) 0.0068(14) 0.0082(15) 0.0037(14)
C43 0.0256(19) 0.029(2) 0.030(2) 0.0045(16) 0.0102(16) 0.0038(16)
C44 0.027(2) 0.058(3) 0.040(2) 0.009(2) 0.0178(19) 0.002(2)
C45 0.027(2) 0.070(3) 0.040(2) 0.024(2) 0.0109(19) -0.008(2)
C46 0.039(2) 0.044(2) 0.037(2) 0.027(2) 0.0067(19) 0.0014(19)
C47 0.032(2) 0.028(2) 0.027(2) 0.0130(17) 0.0087(17) 0.0022(16)
C48 0.0164(16) 0.0228(18) 0.0173(17) 0.0048(14) 0.0006(14) -0.0040(14)
C49 0.055(3) 0.039(2) 0.026(2) 0.009(2) 0.007(2) 0.0039(18)
C50 0.072(4) 0.072(4) 0.043(3) 0.036(3) 0.011(3) 0.016(3)
C51 0.067(4) 0.074(4) 0.066(4) 0.026(3) 0.005(3) 0.027(3)
C52 0.050(3) 0.074(4) 0.062(3) 0.006(3) 0.002(3) 0.039(3)
C53 0.035(3) 0.077(4) 0.051(3) -0.004(3) 0.012(2) 0.021(3)
C54 0.032(2) 0.039(2) 0.036(2) -0.0011(19) -0.0008(19) 0.0064(19)
C55 0.039(2) 0.042(3) 0.029(2) -0.001(2) 0.0034(19) 0.0015(19)
C56 0.039(3) 0.098(4) 0.038(3) -0.017(3) 0.003(2) 0.001(3)
C57 0.028(3) 0.215(9) 0.069(4) -0.003(4) 0.009(3) -0.018(5)
C58 0.044(3) 0.233(10) 0.062(4) 0.034(5) 0.019(3) -0.024(5)
C59 0.044(3) 0.094(4) 0.039(3) 0.030(3) 0.000(2) -0.011(3)
C60 0.036(2) 0.033(2) 0.026(2) 0.0097(18) 0.0030(18) 0.0078(17)
C61 0.045(3) 0.039(3) 0.045(3) 0.010(2) 0.015(2) 0.003(2)
C62 0.055(3) 0.050(3) 0.047(3) 0.012(2) 0.017(2) -0.012(2)
C63 0.048(3) 0.082(4) 0.036(3) 0.022(3) 0.019(2) 0.005(3)
C64 0.062(3) 0.060(3) 0.045(3) 0.016(3) 0.025(3) 0.018(2)
C65 0.068(3) 0.039(3) 0.038(3) 0.007(2) 0.019(2) 0.007(2)
C66 0.040(2) 0.040(2) 0.027(2) 0.0067(19) 0.0081(18) 0.0033(18)
O1 0.0178(11) 0.0147(11) 0.0169(11) 0.0004(9) 0.0045(9) 0.0014(9)
O2 0.0166(11) 0.0213(12) 0.0171(11) 0.0080(10) 0.0050(9) 0.0017(9)
O3 0.0272(13) 0.0181(12) 0.0173(12) 0.0016(10) 0.0036(10) 0.0017(10)
O4 0.0328(14) 0.0225(13) 0.0225(13) 0.0140(11) -0.0020(11) -0.0005(10)
O5 0.0335(14) 0.0197(13) 0.0187(12) 0.0118(11) -0.0001(11) 0.0010(10)
O6 0.0247(13) 0.0257(13) 0.0204(13) -0.0015(10) 0.0103(11) -0.0009(10)
O7 0.0278(14) 0.0259(13) 0.0217(13) -0.0028(11) 0.0129(11) -0.0019(10)
O8 0.0313(14) 0.0195(13) 0.0159(12) 0.0032(11) 0.0039(11) 0.0022(10)
O9 0.0176(11) 0.0174(12) 0.0221(12) 0.0070(9) 0.0070(10) 0.0010(9)
O10 0.0163(11) 0.0187(12) 0.0187(12) 0.0051(9) 0.0069(9) 0.0016(9)
O11 0.0306(13) 0.0196(13) 0.0176(12) 0.0046(11) 0.0026(10) 0.0006(10)
O12 0.0336(14) 0.0191(13) 0.0228(12) 0.0083(11) 0.0143(11) 0.0018(10)
O13 0.0333(14) 0.0198(12) 0.0199(12) 0.0074(11) 0.0117(11) 0.0018(10)
O14 0.0162(11) 0.0151(11) 0.0163(11) -0.0015(9) 0.0017(9) -0.0004(9)
O15 0.0175(12) 0.0236(13) 0.0214(12) 0.0047(10) 0.0024(10) 0.0049(10)
O16 0.0164(12) 0.0282(13) 0.0207(12) 0.0032(10) 0.0026(10) 0.0048(10)
O17 0.0175(11) 0.0232(12) 0.0153(11) 0.0094(10) 0.0060(9) 0.0030(9)
O18 0.0256(13) 0.0168(12) 0.0186(12) -0.0004(10) 0.0044(10) 0.0008(10)
O19 0.0494(19) 0.056(2) 0.060(2) 0.0081(16) 0.0300(17) 0.0131(17)
O20 0.0378(16) 0.0360(16) 0.0236(14) -0.0045(13) 0.0023(12) -0.0021(12)
O21 0.098(3) 0.0382(19) 0.0319(17) -0.0086(18) 0.0124(18) 0.0047(14)
O22 0.040(3) 0.032(3) 0.031(3) 0.013(2) 0.011(3) 0.007(2)

loop_
_atom_type_symbol
_atom_type_description
_atom_type_scat_dispersion_real
_atom_type_scat_dispersion_imag
_atom_type_scat_source
C C 0.0033 0.0016 'International Tables Vol C Tables 4.2.6.8 and 6.1.1.4'
H H 0.0000 0.0000 'International Tables Vol C Tables 4.2.6.8 and 6.1.1.4'
O O 0.0106 0.0060 'International Tables Vol C Tables 4.2.6.8 and 6.1.1.4'
Fe Fe 0.3463 0.8444 'International Tables Vol C Tables 4.2.6.8 and 6.1.1.4'

loop_
_geom_angle_atom_site_label_1
_geom_angle_atom_site_label_2
_geom_angle_atom_site_label_3
_geom_angle_site_symmetry_1
_geom_angle_site_symmetry_3
_geom_angle
O14 Fe1 O15 . . 90.24(9)
O14 Fe1 O12 . . 91.70(9)
O15 Fe1 O12 . . 96.01(10)
O14 Fe1 O11 . . 178.22(9)
O15 Fe1 O11 . . 88.22(10)
O12 Fe1 O11 . . 87.57(9)
O14 Fe1 O9 . . 91.83(9)
O15 Fe1 O9 . . 93.61(9)
O12 Fe1 O9 . . 169.74(9)
O11 Fe1 O9 . . 89.16(9)
O14 Fe1 O10 . . 91.96(9)
O15 Fe1 O10 . . 169.08(9)
O12 Fe1 O10 . . 94.62(9)
O11 Fe1 O10 . . 89.73(9)
O9 Fe1 O10 . . 75.63(8)
O1 Fe2 O7 . . 92.35(9)
O1 Fe2 O5 . . 92.72(9)
O7 Fe2 O5 . . 92.78(10)
O1 Fe2 O9 . . 93.34(9)
O7 Fe2 O9 . . 170.94(9)
O5 Fe2 O9 . . 93.98(10)
O1 Fe2 O10 . . 93.56(9)
O7 Fe2 O10 . . 95.55(9)
O5 Fe2 O10 . . 169.34(9)
O9 Fe2 O10 . . 77.07(8)
O1 Fe2 O8 . . 176.23(9)
O7 Fe2 O8 . . 84.42(10)
O5 Fe2 O8 . . 85.50(9)
O9 Fe2 O8 . . 90.10(9)
O10 Fe2 O8 . . 88.71(9)
O1 Fe3 O6 . . 91.57(9)
O1 Fe3 O4 . . 91.07(10)
O6 Fe3 O4 . . 94.22(10)
O1 Fe3 O17 . 2_666 93.65(9)
O6 Fe3 O17 . 2_666 93.57(9)
O4 Fe3 O17 . 2_666 170.77(9)
O1 Fe3 O3 . . 175.34(9)
O6 Fe3 O3 . . 87.24(9)
O4 Fe3 O3 . . 84.52(10)
O17 Fe3 O3 2_666 . 90.93(9)
O1 Fe3 O2 . . 93.90(9)
O6 Fe3 O2 . . 168.46(9)
O4 Fe3 O2 . . 95.83(10)
O17 Fe3 O2 2_666 . 75.95(8)
O3 Fe3 O2 . . 88.09(9)
O14 Fe4 O13 . . 93.68(9)
O14 Fe4 O16 . . 92.35(9)
O13 Fe4 O16 . . 94.90(10)
O14 Fe4 O17 . . 92.50(9)
O13 Fe4 O17 . . 168.94(9)
O16 Fe4 O17 . . 94.00(9)
O14 Fe4 O2 . 2_666 92.98(9)
O13 Fe4 O2 . 2_666 94.32(9)
O16 Fe4 O2 . 2_666 169.03(9)
O17 Fe4 O2 . 2_666 76.19(8)
O14 Fe4 O18 . . 177.06(9)
O13 Fe4 O18 . . 84.53(9)
O16 Fe4 O18 . . 85.48(9)
O17 Fe4 O18 . . 89.65(9)
O2 Fe4 O18 2_666 . 89.49(9)
O3 C1 O18 . 2_666 124.2(3)
O3 C1 C2 . . 118.0(3)
O18 C1 C2 2_666 . 117.8(3)
C3 C2 C1 . . 112.2(3)
C3 C2 C4 . . 111.7(3)
C1 C2 C4 . . 108.1(3)
C3 C2 H2A . . 108.2
C1 C2 H2A . . 108.2
C4 C2 H2A . . 108.2
C2 C3 H3A . . 109.5
C2 C3 H3B . . 109.5
H3A C3 H3B . . 109.5
C2 C3 H3C . . 109.5
H3A C3 H3C . . 109.5
H3B C3 H3C . . 109.5
C2 C4 H4A . . 109.5
C2 C4 H4B . . 109.5
H4A C4 H4B . . 109.5
C2 C4 H4C . . 109.5
H4A C4 H4C . . 109.5
H4B C4 H4C . . 109.5
O5 C5 O4 . . 125.2(3)
O5 C5 C6 . . 116.8(3)
O4 C5 C6 . . 118.0(3)
C7 C6 C8 . . 116.5(4)
C7 C6 C5 . . 115.4(4)
C8 C6 C5 . . 109.5(4)
C7 C6 H6A . . 104.7
C8 C6 H6A . . 104.7
C5 C6 H6A . . 104.7
C6 C7 H7A . . 109.5
C6 C7 H7B . . 109.5
H7A C7 H7B . . 109.5
C6 C7 H7C . . 109.5
H7A C7 H7C . . 109.5
H7B C7 H7C . . 109.5
C6 C8 H8A . . 109.5
C6 C8 H8B . . 109.5
H8A C8 H8B . . 109.5
C6 C8 H8C . . 109.5
H8A C8 H8C . . 109.5
H8B C8 H8C . . 109.5
O11 C9 O8 . . 125.0(3)
O11 C9 C10 . . 114.7(5)
O8 C9 C10 . . 119.5(5)
O11 C9 C10' . . 117.4(7)
O8 C9 C10' . . 115.4(7)
C10 C9 C10' . . 25.0(6)
C12 C10 C11 . . 109.7(8)
C12 C10 C9 . . 113.7(7)
C11 C10 C9 . . 106.0(7)
C12 C10 H10 . . 109.1
C11 C10 H10 . . 109.1
C9 C10 H10 . . 109.1
C11' C10' C12' . . 112.5(13)
C11' C10' C9 . . 111.4(9)
C12' C10' C9 . . 110.3(10)
C11' C10' H10' . . 107.4
C12' C10' H10' . . 107.4
C9 C10' H10' . . 107.4
C10' C11' H11D . . 109.5
C10' C11' H11E . . 109.5
H11D C11' H11E . . 109.5
C10' C11' H11F . . 109.5
H11D C11' H11F . . 109.5
H11E C11' H11F . . 109.5
C10' C12' H12D . . 109.5
C10' C12' H12E . . 109.5
H12D C12' H12E . . 109.5
C10' C12' H12F . . 109.5
H12D C12' H12F . . 109.5
H12E C12' H12F . . 109.5
O12 C13 O13 . . 125.3(3)
O12 C13 C14' . . 118.2(4)
O13 C13 C14' . . 113.9(4)
O12 C13 C14 . . 116.0(4)
O13 C13 C14 . . 117.4(4)
C14' C13 C14 . . 29.2(3)
C16 C14 C13 . . 118.1(5)
C16 C14 C15 . . 122.5(6)
C13 C14 C15 . . 105.1(5)
C16 C14 H14 . . 102.7
C13 C14 H14 . . 102.7
C15 C14 H14 . . 102.7
C15 C14' C13 . . 118.8(6)
C15 C14' C16 . . 118.4(7)
C13 C14' C16 . . 102.0(5)
C15 C14' H14' . . 105.4
C13 C14' H14' . . 105.4
C16 C14' H14' . . 105.4
C14' C15 C14 . . 29.9(4)
C14' C15 H15A . . 115.7
C14 C15 H15A . . 109.5
C14' C15 H15B . . 127.2
C14 C15 H15B . . 109.5
H15A C15 H15B . . 109.5
C14' C15 H15C . . 80.1
C14 C15 H15C . . 109.5
H15A C15 H15C . . 109.5
H15B C15 H15C . . 109.5
C14 C16 C14' . . 28.4(4)
C14 C16 H16A . . 109.5
C14' C16 H16A . . 106.3
C14 C16 H16B . . 109.5
C14' C16 H16B . . 84.9
H16A C16 H16B . . 109.5
C14 C16 H16C . . 109.5
C14' C16 H16C . . 133.4
H16A C16 H16C . . 109.5
H16B C16 H16C . . 109.5
O15 C17 O16 . . 124.4(3)
O15 C17 C18 . . 117.5(3)
O16 C17 C18 . . 118.0(3)
C20 C18 C19 . . 122.3(4)
C20 C18 C17 . . 118.9(4)
C19 C18 C17 . . 115.8(4)
C20 C18 H18A . . 95.8
C19 C18 H18A . . 95.8
C17 C18 H18A . . 95.8
C18 C19 H19A . . 109.5
C18 C19 H19B . . 109.5
H19A C19 H19B . . 109.5
C18 C19 H19C . . 109.5
H19A C19 H19C . . 109.5
H19B C19 H19C . . 109.5
C18 C20 H20A . . 109.5
C18 C20 H20B . . 109.5
H20A C20 H20B . . 109.5
C18 C20 H20C . . 109.5
H20A C20 H20C . . 109.5
H20B C20 H20C . . 109.5
O6 C21 O7 . . 124.9(3)
O6 C21 C22' . . 120.3(4)
O7 C21 C22' . . 112.1(4)
O6 C21 C22 . . 113.3(4)
O7 C21 C22 . . 118.5(4)
C22' C21 C22 . . 37.2(4)
C24 C22 C23 . . 115.2(5)
C24 C22 C21 . . 112.3(5)
C23 C22 C21 . . 106.1(5)
C24 C22 H22 . . 107.6
C23 C22 H22 . . 107.6
C21 C22 H22 . . 107.6
C23 C22' C21 . . 110.2(5)
C23 C22' C24 . . 109.0(6)
C21 C22' C24 . . 107.3(5)
C23 C22' H22' . . 110.1
C21 C22' H22' . . 110.1
C24 C22' H22' . . 110.1
C22' C23 C22 . . 37.6(4)
C22' C23 H23A . . 108.2
C22 C23 H23A . . 109.5
C22' C23 H23B . . 137.4
C22 C23 H23B . . 109.5
H23A C23 H23B . . 109.5
C22' C23 H23C . . 75.2
C22 C23 H23C . . 109.5
H23A C23 H23C . . 109.5
H23B C23 H23C . . 109.5
C22 C24 C22' . . 38.8(4)
C22 C24 H24A . . 109.5
C22' C24 H24A . . 104.9
C22 C24 H24B . . 109.5
C22' C24 H24B . . 75.5
H24A C24 H24B . . 109.5
C22 C24 H24C . . 109.5
C22' C24 H24C . . 140.6
H24A C24 H24C . . 109.5
H24B C24 H24C . . 109.5
C30 C25 C26 . . 119.0(4)
C30 C25 H25A . . 120.5
C26 C25 H25A . . 120.5
C27 C26 C25 . . 120.4(4)
C27 C26 H26A . . 119.8
C25 C26 H26A . . 119.8
C28 C27 C26 . . 120.6(4)
C28 C27 H27A . . 119.7
C26 C27 H27A . . 119.7
C27 C28 C29 . . 119.9(4)
C27 C28 H28A . . 120.1
C29 C28 H28A . . 120.1
C28 C29 C30 . . 120.3(4)
C28 C29 H29A . . 119.9
C30 C29 H29A . . 119.9
O10 C30 C25 . . 121.4(3)
O10 C30 C29 . . 118.7(3)
C25 C30 C29 . . 119.8(3)
C32 C31 C36 . . 119.3(3)
C32 C31 H31A . . 120.3
C36 C31 H31A . . 120.3
C31 C32 C33 . . 121.3(3)
C31 C32 H32A . . 119.3
C33 C32 H32A . . 119.3
C34 C33 C32 . . 119.2(3)
C34 C33 H33A . . 120.4
C32 C33 H33A . . 120.4
C33 C34 C35 . . 120.4(3)
C33 C34 H34A . . 119.8
C35 C34 H34A . . 119.8
C34 C35 C36 . . 119.8(3)
C34 C35 H35A . . 120.1
C36 C35 H35A . . 120.1
O17 C36 C31 . . 120.7(3)
O17 C36 C35 . . 119.2(3)
C31 C36 C35 . . 120.1(3)
C38 C37 C42 . . 119.1(3)
C38 C37 H37A . . 120.4
C42 C37 H37A . . 120.4
C39 C38 C37 . . 121.4(4)
C39 C38 H38A . . 119.3
C37 C38 H38A . . 119.3
C38 C39 C40 . . 119.2(4)
C38 C39 H39A . . 120.4
C40 C39 H39A . . 120.4
C39 C40 C41 . . 120.2(4)
C39 C40 H40A . . 119.9
C41 C40 H40A . . 119.9
C42 C41 C40 . . 120.5(3)
C42 C41 H41A . . 119.8
C40 C41 H41A . . 119.8
O9 C42 C41 . . 119.6(3)
O9 C42 C37 . . 120.8(3)
C41 C42 C37 . . 119.6(3)
C44 C43 C48 . . 120.1(4)
C44 C43 H43A . . 120.0
C48 C43 H43A . . 120.0
C45 C44 C43 . . 120.3(4)
C45 C44 H44A . . 119.9
C43 C44 H44A . . 119.9
C46 C45 C44 . . 119.5(4)
C46 C45 H45A . . 120.3
C44 C45 H45A . . 120.3
C45 C46 C47 . . 121.3(4)
C45 C46 H46A . . 119.4
C47 C46 H46A . . 119.4
C46 C47 C48 . . 119.2(4)
C46 C47 H47A . . 120.4
C48 C47 H47A . . 120.4
O2 C48 C47 . . 120.7(3)
O2 C48 C43 . . 119.7(3)
C47 C48 C43 . . 119.6(3)
C54 C49 C50 . . 119.5(4)
C54 C49 H49A . . 120.2
C50 C49 H49A . . 120.2
C51 C50 C49 . . 121.1(5)
C51 C50 H50A . . 119.4
C49 C50 H50A . . 119.4
C52 C51 C50 . . 118.7(6)
C52 C51 H51A . . 120.6
C50 C51 H51A . . 120.6
C51 C52 C53 . . 122.0(5)
C51 C52 H52A . . 119.0
C53 C52 H52A . . 119.0
C54 C53 C52 . . 118.2(5)
C54 C53 H53A . . 120.9
C52 C53 H53A . . 120.9
C49 C54 O19 . . 122.7(4)
C49 C54 C53 . . 120.4(5)
O19 C54 C53 . . 116.9(4)
C56 C55 C60 . . 119.9(5)
C56 C55 H55A . . 120.1
C60 C55 H55A . . 120.1
C57 C56 C55 . . 119.7(5)
C57 C56 H56A . . 120.1
C55 C56 H56A . . 120.1
C56 C57 C58 . . 120.0(5)
C56 C57 H57A . . 120.0
C58 C57 H57A . . 120.0
C59 C58 C57 . . 120.8(6)
C59 C58 H58A . . 119.6
C57 C58 H58A . . 119.6
C60 C59 C58 . . 119.0(5)
C60 C59 H59A . . 120.5
C58 C59 H59A . . 120.5
C59 C60 O20 . . 122.2(4)
C59 C60 C55 . . 120.6(4)
O20 C60 C55 . . 117.1(4)
C66 C61 C62 . . 119.0(4)
C66 C61 H61A . . 120.5
C62 C61 H61A . . 120.5
C63 C62 C61 . . 120.6(4)
C63 C62 H62A . . 119.7
C61 C62 H62A . . 119.7
C62 C63 C64 . . 119.9(4)
C62 C63 H63A . . 120.1
C64 C63 H63A . . 120.1
C63 C64 C65 . . 120.5(5)
C63 C64 H64A . . 119.7
C65 C64 H64A . . 119.7
C66 C65 C64 . . 119.3(4)
C66 C65 H65A . . 120.4
C64 C65 H65A . . 120.4
O21 C66 C65 . . 117.1(4)
O21 C66 C61 . . 122.3(4)
C65 C66 C61 . . 120.7(4)
Fe3 O1 Fe2 . . 121.62(11)
Fe3 O1 H1A . . 126.1
Fe2 O1 H1A . . 112.0
C48 O2 Fe4 . 2_666 124.28(19)
C48 O2 Fe3 . . 133.30(19)
Fe4 O2 Fe3 2_666 . 100.49(9)
C1 O3 Fe3 . . 131.2(2)
C5 O4 Fe3 . . 136.5(2)
C5 O5 Fe2 . . 133.6(2)
C21 O6 Fe3 . . 135.5(2)
C21 O7 Fe2 . . 134.9(2)
C9 O8 Fe2 . . 129.0(2)
C42 O9 Fe2 . . 124.91(19)
C42 O9 Fe1 . . 132.54(19)
Fe2 O9 Fe1 . . 100.98(9)
C30 O10 Fe2 . . 123.94(19)
C30 O10 Fe1 . . 132.86(19)
Fe2 O10 Fe1 . . 100.34(9)
C9 O11 Fe1 . . 130.8(2)
C13 O12 Fe1 . . 135.9(2)
C13 O13 Fe4 . . 133.8(2)
Fe4 O14 Fe1 . . 120.65(11)
Fe4 O14 H14A . . 125.5
Fe1 O14 H14A . . 113.2
C17 O15 Fe1 . . 136.5(2)
C17 O16 Fe4 . . 133.8(2)
C36 O17 Fe4 . . 122.71(18)
C36 O17 Fe3 . 2_666 132.57(19)
Fe4 O17 Fe3 . 2_666 101.19(9)
C1 O18 Fe4 2_666 . 128.4(2)
C54 O19 H19D . . 109.5
C60 O20 H20D . . 109.5
C66 O21 H21A . . 109.5

loop_
_geom_bond_atom_site_label_1
_geom_bond_atom_site_label_2
_geom_bond_site_symmetry_2
_geom_bond_distance
Fe1 O14 . 1.977(2)
Fe1 O15 . 1.979(2)
Fe1 O12 . 1.984(2)
Fe1 O11 . 2.007(2)
Fe1 O9 . 2.030(2)
Fe1 O10 . 2.040(2)
Fe2 O1 . 1.976(2)
Fe2 O7 . 1.981(2)
Fe2 O5 . 1.985(2)
Fe2 O9 . 1.999(2)
Fe2 O10 . 2.007(2)
Fe2 O8 . 2.052(2)
Fe3 O1 . 1.959(2)
Fe3 O6 . 1.978(2)
Fe3 O4 . 1.984(2)
Fe3 O17 2_666 2.017(2)
Fe3 O3 . 2.023(2)
Fe3 O2 . 2.030(2)
Fe4 O14 . 1.967(2)
Fe4 O13 . 1.972(2)
Fe4 O16 . 1.975(2)
Fe4 O17 . 2.014(2)
Fe4 O2 2_666 2.022(2)
Fe4 O18 . 2.065(2)
C1 O3 . 1.256(4)
C1 O18 2_666 1.272(4)
C1 C2 . 1.515(5)
C2 C3 . 1.513(5)
C2 C4 . 1.535(5)
C2 H2A . 1.0000
C3 H3A . 0.9800
C3 H3B . 0.9800
C3 H3C . 0.9800
C4 H4A . 0.9800
C4 H4B . 0.9800
C4 H4C . 0.9800
C5 O5 . 1.257(4)
C5 O4 . 1.259(4)
C5 C6 . 1.507(5)
C6 C7 . 1.473(6)
C6 C8 . 1.504(7)
C6 H6A . 1.0000
C7 H7A . 0.9800
C7 H7B . 0.9800
C7 H7C . 0.9800
C8 H8A . 0.9800
C8 H8B . 0.9800
C8 H8C . 0.9800
C9 O11 . 1.259(4)
C9 O8 . 1.260(4)
C9 C10 . 1.496(9)
C9 C10' . 1.571(11)
C10 C12 . 1.502(11)
C10 C11 . 1.517(11)
C10 H10 . 1.0000
C10' C11' . 1.503(13)
C10' C12' . 1.538(19)
C10' H10' . 1.0000
C11 H11A . 0.9800
C11 H11B . 0.9800
C11 H11C . 0.9800
C11' H11D . 0.9800
C11' H11E . 0.9800
C11' H11F . 0.9800
C12 H12A . 0.9800
C12 H12B . 0.9800
C12 H12C . 0.9800
C12' H12D . 0.9800
C12' H12E . 0.9800
C12' H12F . 0.9800
C13 O12 . 1.251(4)
C13 O13 . 1.263(4)
C13 C14' . 1.566(6)
C13 C14 . 1.567(6)
C14 C16 . 1.343(9)
C14 C15 . 1.583(9)
C14 H14 . 1.0000
C14' C15 . 1.336(10)
C14' C16 . 1.648(11)
C14' H14' . 1.0000
C15 H15A . 0.9800
C15 H15B . 0.9800
C15 H15C . 0.9800
C16 H16A . 0.9800
C16 H16B . 0.9800
C16 H16C . 0.9800
C17 O15 . 1.256(4)
C17 O16 . 1.266(4)
C17 C18 . 1.504(5)
C18 C20 . 1.388(7)
C18 C19 . 1.464(6)
C18 H18A . 1.0000
C19 H19A . 0.9800
C19 H19B . 0.9800
C19 H19C . 0.9800
C20 H20A . 0.9800
C20 H20B . 0.9800
C20 H20C . 0.9800
C21 O6 . 1.253(4)
C21 O7 . 1.259(4)
C21 C22' . 1.535(8)
C21 C22 . 1.583(8)
C22 C24 . 1.412(8)
C22 C23 . 1.561(8)
C22 H22 . 1.0000
C22' C23 . 1.528(9)
C22' C24 . 1.557(9)
C22' H22' . 1.0000
C23 H23A . 0.9800
C23 H23B . 0.9800
C23 H23C . 0.9800
C24 H24A . 0.9800
C24 H24B . 0.9800
C24 H24C . 0.9800
C25 C30 . 1.381(5)
C25 C26 . 1.396(6)
C25 H25A . 0.9500
C26 C27 . 1.379(7)
C26 H26A . 0.9500
C27 C28 . 1.358(7)
C27 H27A . 0.9500
C28 C29 . 1.386(5)
C28 H28A . 0.9500
C29 C30 . 1.390(5)
C29 H29A . 0.9500
C30 O10 . 1.374(4)
C31 C32 . 1.374(5)
C31 C36 . 1.381(5)
C31 H31A . 0.9500
C32 C33 . 1.378(5)
C32 H32A . 0.9500
C33 C34 . 1.381(5)
C33 H33A . 0.9500
C34 C35 . 1.380(5)
C34 H34A . 0.9500
C35 C36 . 1.389(5)
C35 H35A . 0.9500
C36 O17 . 1.378(4)
C37 C38 . 1.385(5)
C37 C42 . 1.387(5)
C37 H37A . 0.9500
C38 C39 . 1.376(6)
C38 H38A . 0.9500
C39 C40 . 1.379(6)
C39 H39A . 0.9500
C40 C41 . 1.383(5)
C40 H40A . 0.9500
C41 C42 . 1.381(5)
C41 H41A . 0.9500
C42 O9 . 1.371(4)
C43 C44 . 1.380(5)
C43 C48 . 1.388(5)
C43 H43A . 0.9500
C44 C45 . 1.376(6)
C44 H44A . 0.9500
C45 C46 . 1.369(6)
C45 H45A . 0.9500
C46 C47 . 1.381(5)
C46 H46A . 0.9500
C47 C48 . 1.386(5)
C47 H47A . 0.9500
C48 O2 . 1.373(4)
C49 C54 . 1.366(6)
C49 C50 . 1.382(6)
C49 H49A . 0.9500
C50 C51 . 1.367(7)
C50 H50A . 0.9500
C51 C52 . 1.355(8)
C51 H51A . 0.9500
C52 C53 . 1.388(8)
C52 H52A . 0.9500
C53 C54 . 1.386(6)
C53 H53A . 0.9500
C54 O19 . 1.378(5)
C55 C56 . 1.366(6)
C55 C60 . 1.387(5)
C55 H55A . 0.9500
C56 C57 . 1.366(8)
C56 H56A . 0.9500
C57 C58 . 1.380(9)
C57 H57A . 0.9500
C58 C59 . 1.369(8)
C58 H58A . 0.9500
C59 C60 . 1.362(6)
C59 H59A . 0.9500
C60 O20 . 1.367(5)
C61 C66 . 1.376(6)
C61 C62 . 1.387(6)
C61 H61A . 0.9500
C62 C63 . 1.363(7)
C62 H62A . 0.9500
C63 C64 . 1.369(7)
C63 H63A . 0.9500
C64 C65 . 1.381(6)
C64 H64A . 0.9500
C65 C66 . 1.373(6)
C65 H65A . 0.9500
C66 O21 . 1.364(5)
O1 H1A . 0.9195
O2 Fe4 2_666 2.022(2)
O14 H14A . 0.8004
O17 Fe3 2_666 2.017(2)
O18 C1 2_666 1.272(4)
O19 H19D . 0.8400
O20 H20D . 0.8400
O21 H21A . 0.8400
O22 O22 2_666 1.313(10)

loop_
_geom_hbond_atom_site_label_D
_geom_hbond_atom_site_label_H
_geom_hbond_atom_site_label_A
_geom_hbond_site_symmetry_A
_geom_hbond_distance_DH
_geom_hbond_distance_HA
_geom_hbond_distance_DA
_geom_hbond_angle_DHA
O1 H1A O22 . 0.92 2.08 2.977(6) 165.6
O1 H1A O22 2_666 0.92 2.18 3.025(6) 152.3
O14 H14A O22 . 0.80 2.20 2.983(6) 167.5
O14 H14A O22 2_666 0.80 2.36 3.094(6) 153.1
O19 H19D O8 . 0.84 2.11 2.946(4) 179.3
O20 H20D O18 1_665 0.84 1.96 2.795(3) 172.3
O21 H21A O20 1_546 0.84 1.97 2.771(4) 159.0
